data_7711220
loop_
_publ_author_name
'Lei, Ming-Yuan'
'Ge, Fa-Yuan'
'Wu, Tingting'
'Duan, Xinde'
'Shi, Zhi-Qiang'
'Zheng, Hegen'

_publ_section_title
;
 A stable Cd-MOF as a dual-responsive luminescent biosensor for
 determination of urinary diphenyl phosphate and hippuric acid as
 biomarkers for human triphenyl phosphate and toluene poisoning
;
_journal_name_full 'Dalton Transactions'
_journal_paper_doi 10.1039/D2DT02141B
_journal_year 2022
_chemical_formula_sum 'C34 H26 Cd N6 O5'
_chemical_formula_weight 711.01
_space_group_crystal_system triclinic
_space_group_IT_number 2
_space_group_name_Hall '-P 1'
_space_group_name_H-M_alt 'P -1'
_atom_sites_solution_hydrogens geom
_audit_creation_method SHELXL-2018/3
_audit_update_record
;
2022-04-27 deposited with the CCDC.	2022-09-08 downloaded from the CCDC.
;
_cell_angle_alpha 72.101(2)
_cell_angle_beta 89.930(2)
_cell_angle_gamma 71.389(2)
_cell_formula_units_Z 2
_cell_length_a 10.3016(4)
_cell_length_b 11.3105(4)
_cell_length_c 18.0656(6)
_cell_measurement_reflns_used 9922
_cell_measurement_temperature 190(2)
_cell_measurement_theta_max 3.73
_cell_measurement_theta_min 56.89
_cell_volume 1887.33(12)
_computing_structure_refinement 'SHELXL-2018/3 (Sheldrick, 2018)'
_diffrn_ambient_temperature 190(2)
_diffrn_measured_fraction_theta_full 0.996
_diffrn_measured_fraction_theta_max 0.991
_diffrn_measurement_device_type 'Bruker APEX-II CCD'
_diffrn_measurement_method '\f and \w scans'
_diffrn_radiation_type GaK\a
_diffrn_radiation_wavelength 1.34139
_diffrn_reflns_av_R_equivalents 0.0512
_diffrn_reflns_av_unetI/netI 0.0454
_diffrn_reflns_Laue_measured_fraction_full 0.996
_diffrn_reflns_Laue_measured_fraction_max 0.991
_diffrn_reflns_limit_h_max 12
_diffrn_reflns_limit_h_min -12
_diffrn_reflns_limit_k_max 14
_diffrn_reflns_limit_k_min -14
_diffrn_reflns_limit_l_max 22
_diffrn_reflns_limit_l_min -21
_diffrn_reflns_number 32888
_diffrn_reflns_point_group_measured_fraction_full 0.996
_diffrn_reflns_point_group_measured_fraction_max 0.991
_diffrn_reflns_theta_full 53.594
_diffrn_reflns_theta_max 57.124
_diffrn_reflns_theta_min 3.730
_exptl_absorpt_coefficient_mu 3.328
_exptl_crystal_colour colorless
_exptl_crystal_density_diffrn 1.251
_exptl_crystal_description block
_exptl_crystal_F_000 720
_refine_diff_density_max 1.444
_refine_diff_density_min -1.838
_refine_diff_density_rms 0.097
_refine_ls_extinction_method none
_refine_ls_goodness_of_fit_ref 0.970
_refine_ls_hydrogen_treatment constr
_refine_ls_matrix_type full
_refine_ls_number_parameters 415
_refine_ls_number_reflns 7684
_refine_ls_number_restraints 0
_refine_ls_restrained_S_all 0.970
_refine_ls_R_factor_all 0.0648
_refine_ls_R_factor_gt 0.0490
_refine_ls_shift/su_max 0.002
_refine_ls_shift/su_mean 0.000
_refine_ls_structure_factor_coef Fsqd
_refine_ls_weighting_details 'w=1/[\s^2^(Fo^2^)+(0.0622P)^2^+5.1658P] where P=(Fo^2^+2Fc^2^)/3'
_refine_ls_weighting_scheme calc
_refine_ls_wR_factor_gt 0.1216
_refine_ls_wR_factor_ref 0.1314
_reflns_Friedel_coverage 0.000
_reflns_number_gt 6114
_reflns_number_total 7684
_reflns_threshold_expression 'I > 2\s(I)'
_cod_data_source_file d2dt02141b2.cif
_cod_data_source_block 1
_cod_database_code 7711220
_shelx_shelxl_version_number 2018/3
_shelx_space_group_comment
;
The symmetry employed for this shelxl refinement is uniquely defined
by the following loop, which should always be used as a source of
symmetry information in preference to the above space-group names.
They are only intended as comments.
;

loop_
_space_group_symop_operation_xyz
'x, y, z'
'-x, -y, -z'

loop_
_atom_site_label
_atom_site_type_symbol
_atom_site_fract_x
_atom_site_fract_y
_atom_site_fract_z
_atom_site_U_iso_or_equiv
_atom_site_adp_type
_atom_site_occupancy
_atom_site_site_symmetry_order
_atom_site_calc_flag
_atom_site_refinement_flags_posn
_atom_site_refinement_flags_adp
_atom_site_refinement_flags_occupancy
_atom_site_disorder_assembly
_atom_site_disorder_group
Cd1 Cd 0.70206(3) 0.38203(3) 0.54678(2) 0.03860(12) Uani 1 1 d . . . . .
O4 O 1.0901(3) 0.7991(3) 0.4088(2) 0.0473(8) Uani 1 1 d . . . . .
O3 O 1.0711(3) 0.6022(3) 0.43103(17) 0.0407(7) Uani 1 1 d . . . . .
O5 O 0.7876(3) 1.1224(3) 0.19646(18) 0.0453(8) Uani 1 1 d . . . . .
N2 N 0.5735(3) 1.2824(3) 0.16039(18) 0.0324(8) Uani 1 1 d . . . . .
H2 H 0.489772 1.305753 0.174548 0.039 Uiso 1 1 calc R U . . .
O2 O 0.4197(4) 0.7602(4) 0.4316(2) 0.0716(13) Uani 1 1 d . . . . .
N4 N 0.5673(4) 0.3556(3) 0.7820(2) 0.0391(8) Uani 1 1 d . . . . .
N1 N 0.6053(3) 1.0957(3) 0.2642(2) 0.0393(9) Uani 1 1 d . . . . .
H1 H 0.517111 1.134295 0.266156 0.047 Uiso 1 1 calc R U . . .
N6 N 0.7448(4) -0.5969(4) 1.4213(2) 0.0427(9) Uani 1 1 d . . . . .
O1 O 0.5881(4) 0.6073(3) 0.5123(2) 0.0697(13) Uani 1 1 d . . . . .
N5 N 0.8654(4) -0.5810(4) 1.3201(2) 0.0430(9) Uani 1 1 d . . . . .
C3 C 0.6384(4) 0.7809(4) 0.4168(2) 0.0258(8) Uani 1 1 d . . . . .
N3 N 0.6551(4) 0.3841(4) 0.6696(2) 0.0448(10) Uani 1 1 d . . . . .
C14 C 0.5130(4) 1.5447(3) -0.0346(2) 0.0256(8) Uani 1 1 d . . . . .
C4 C 0.7800(4) 0.7216(4) 0.4340(2) 0.0291(8) Uani 1 1 d . . . . .
H4 H 0.818049 0.636217 0.471484 0.035 Uiso 1 1 calc R U . . .
C13 C 0.6492(4) 1.5446(4) -0.0439(2) 0.0312(9) Uani 1 1 d . . . . .
H13 H 0.667722 1.603576 -0.089476 0.037 Uiso 1 1 calc R U . . .
C25 C 0.7980(4) -0.1853(4) 1.0822(2) 0.0344(9) Uani 1 1 d . . . . .
C10 C 0.6010(4) 1.3696(4) 0.0928(2) 0.0284(8) Uani 1 1 d . . . . .
C9 C 0.6661(4) 1.1634(4) 0.2065(2) 0.0307(8) Uani 1 1 d . . . . .
C22 C 0.7261(4) -0.0600(4) 1.0191(2) 0.0334(9) Uani 1 1 d . . . . .
C1 C 0.5427(4) 0.7099(4) 0.4567(2) 0.0278(8) Uani 1 1 d . . . . .
C5 C 0.8660(4) 0.7887(4) 0.3956(2) 0.0314(9) Uani 1 1 d . . . . .
C7 C 0.6689(4) 0.9708(4) 0.3207(2) 0.0307(8) Uani 1 1 d . . . . .
C2 C 1.0193(4) 0.7255(4) 0.4129(2) 0.0359(10) Uani 1 1 d . . . . .
C6 C 0.8107(4) 0.9136(4) 0.3403(2) 0.0340(9) Uani 1 1 d . . . . .
H6 H 0.869994 0.959942 0.315907 0.041 Uiso 1 1 calc R U . . .
C8 C 0.5841(4) 0.9035(4) 0.3595(2) 0.0303(8) Uani 1 1 d . . . . .
H8 H 0.487117 0.942110 0.346717 0.036 Uiso 1 1 calc R U . . .
C26 C 0.8576(5) -0.3037(4) 1.0665(2) 0.0397(10) Uani 1 1 d . . . . .
H26 H 0.857559 -0.303368 1.013872 0.048 Uiso 1 1 calc R U . . .
C34 C 0.8550(4) -0.5715(5) 1.3923(2) 0.0417(11) Uani 1 1 d . . . . .
H34 H 0.918429 -0.549526 1.419086 0.050 Uiso 1 1 calc R U . . .
C21 C 0.6497(4) -0.0589(4) 0.9550(2) 0.0339(9) Uani 1 1 d . . . . .
H21 H 0.649274 -0.139658 0.949519 0.041 Uiso 1 1 calc R U . . .
C19 C 0.5728(4) 0.1794(4) 0.9048(2) 0.0355(9) Uani 1 1 d . . . . .
C11 C 0.7314(4) 1.3735(4) 0.0811(2) 0.0339(9) Uani 1 1 d . . . . .
H11 H 0.806271 1.317259 0.119806 0.041 Uiso 1 1 calc R U . . .
C20 C 0.5743(4) 0.0599(4) 0.8991(2) 0.0344(9) Uani 1 1 d . . . . .
H20 H 0.522573 0.058892 0.855939 0.041 Uiso 1 1 calc R U . . .
C12 C 0.7545(4) 1.4597(4) 0.0125(2) 0.0356(9) Uani 1 1 d . . . . .
H12 H 0.845777 1.459448 0.004705 0.043 Uiso 1 1 calc R U . . .
C28 C 0.9165(4) -0.4254(5) 1.2042(2) 0.0388(10) Uani 1 1 d . . . . .
C18 C 0.4881(5) 0.3091(4) 0.8456(3) 0.0405(10) Uani 1 1 d . . . . .
H18A H 0.406306 0.298760 0.823243 0.049 Uiso 1 1 calc R U . . .
H18B H 0.455278 0.376141 0.872228 0.049 Uiso 1 1 calc R U . . .
C15 C 0.5703(4) 0.3338(4) 0.7132(3) 0.0374(10) Uani 1 1 d . . . . .
H15 H 0.518288 0.287922 0.697707 0.045 Uiso 1 1 calc R U . . .
C27 C 0.9166(5) -0.4214(5) 1.1269(2) 0.0403(10) Uani 1 1 d . . . . .
H27 H 0.957752 -0.500512 1.114909 0.048 Uiso 1 1 calc R U . . .
C23 C 0.7270(5) 0.0598(5) 1.0241(3) 0.0414(10) Uani 1 1 d . . . . .
H23 H 0.780222 0.060874 1.066621 0.050 Uiso 1 1 calc R U . . .
C29 C 0.8617(5) -0.3088(5) 1.2201(2) 0.0432(11) Uani 1 1 d . . . . .
H29 H 0.863555 -0.309685 1.272832 0.052 Uiso 1 1 calc R U . . .
C24 C 0.6515(5) 0.1779(5) 0.9680(3) 0.0424(10) Uani 1 1 d . . . . .
H24 H 0.653522 0.258705 0.972704 0.051 Uiso 1 1 calc R U . . .
C30 C 0.8039(5) -0.1902(5) 1.1603(2) 0.0407(10) Uani 1 1 d . . . . .
H30 H 0.767697 -0.110983 1.172732 0.049 Uiso 1 1 calc R U . . .
C32 C 0.7541(5) -0.6128(6) 1.3012(3) 0.0522(13) Uani 1 1 d . . . . .
H32 H 0.732428 -0.625738 1.253804 0.063 Uiso 1 1 calc R U . . .
C31 C 0.9723(5) -0.5556(5) 1.2694(3) 0.0485(12) Uani 1 1 d . . . . .
H31A H 1.007683 -0.627583 1.246643 0.058 Uiso 1 1 calc R U . . .
H31B H 1.050079 -0.554941 1.301203 0.058 Uiso 1 1 calc R U . . .
C33 C 0.6819(5) -0.6218(5) 1.3644(3) 0.0509(13) Uani 1 1 d . . . . .
H33 H 0.599233 -0.642593 1.368389 0.061 Uiso 1 1 calc R U . . .
C17 C 0.7075(7) 0.4404(6) 0.7134(4) 0.075(2) Uani 1 1 d . . . . .
H17 H 0.772238 0.484746 0.697739 0.090 Uiso 1 1 calc R U . . .
C16 C 0.6537(6) 0.4236(6) 0.7824(4) 0.0677(17) Uani 1 1 d . . . . .
H16 H 0.672923 0.453698 0.823415 0.081 Uiso 1 1 calc R U . . .

loop_
_atom_site_aniso_label
_atom_site_aniso_U_11
_atom_site_aniso_U_22
_atom_site_aniso_U_33
_atom_site_aniso_U_23
_atom_site_aniso_U_13
_atom_site_aniso_U_12
Cd1 0.01826(15) 0.03395(17) 0.04129(18) 0.01339(12) 0.00759(11) -0.00378(11)
O4 0.0222(15) 0.0408(17) 0.060(2) 0.0100(15) -0.0030(13) -0.0105(13)
O3 0.0240(14) 0.0348(16) 0.0448(17) 0.0059(13) 0.0050(12) -0.0035(12)
O5 0.0289(16) 0.0403(17) 0.0443(17) 0.0069(14) 0.0074(13) -0.0018(13)
N2 0.0215(16) 0.0318(17) 0.0296(16) 0.0045(13) 0.0041(13) -0.0037(14)
O2 0.0375(19) 0.103(3) 0.050(2) 0.033(2) -0.0117(16) -0.047(2)
N4 0.0329(19) 0.0306(18) 0.052(2) -0.0103(16) 0.0117(16) -0.0108(15)
N1 0.0219(17) 0.0320(18) 0.044(2) 0.0100(15) 0.0031(14) -0.0035(14)
N6 0.0225(17) 0.049(2) 0.0379(19) 0.0095(16) 0.0041(15) -0.0099(16)
O1 0.0398(19) 0.0356(18) 0.095(3) 0.0220(18) 0.0328(19) -0.0021(15)
N5 0.0244(18) 0.058(2) 0.0286(18) 0.0073(16) 0.0005(14) -0.0109(17)
C3 0.0216(18) 0.0256(18) 0.0265(18) -0.0033(14) 0.0041(14) -0.0082(15)
N3 0.037(2) 0.0332(19) 0.060(2) -0.0059(17) 0.0228(18) -0.0154(17)
C14 0.0239(19) 0.0210(17) 0.0269(18) -0.0039(14) 0.0034(14) -0.0044(15)
C4 0.0240(19) 0.0260(18) 0.0272(18) 0.0019(15) 0.0047(15) -0.0051(15)
C13 0.026(2) 0.031(2) 0.0304(19) -0.0003(16) 0.0054(15) -0.0095(16)
C25 0.031(2) 0.041(2) 0.031(2) -0.0055(17) 0.0059(17) -0.0169(19)
C10 0.029(2) 0.0223(18) 0.0257(18) 0.0001(14) 0.0041(15) -0.0044(15)
C9 0.026(2) 0.029(2) 0.0288(19) -0.0012(15) 0.0025(15) -0.0069(16)
C22 0.030(2) 0.038(2) 0.031(2) -0.0086(17) 0.0086(16) -0.0120(18)
C1 0.0263(19) 0.032(2) 0.0271(18) -0.0083(16) 0.0066(15) -0.0136(16)
C5 0.0181(18) 0.029(2) 0.037(2) 0.0006(16) 0.0037(15) -0.0051(16)
C7 0.0259(19) 0.0256(19) 0.0301(19) 0.0034(15) 0.0026(15) -0.0065(16)
C2 0.0212(19) 0.038(2) 0.032(2) 0.0075(17) 0.0027(16) -0.0059(18)
C6 0.0217(19) 0.033(2) 0.036(2) 0.0037(17) 0.0026(16) -0.0084(16)
C8 0.0163(17) 0.031(2) 0.035(2) -0.0011(16) 0.0003(15) -0.0062(16)
C26 0.044(3) 0.044(2) 0.026(2) -0.0045(18) 0.0060(18) -0.014(2)
C34 0.027(2) 0.050(3) 0.031(2) 0.0066(19) -0.0002(17) -0.0100(19)
C21 0.034(2) 0.035(2) 0.034(2) -0.0118(17) 0.0096(17) -0.0137(18)
C19 0.029(2) 0.039(2) 0.038(2) -0.0126(18) 0.0105(17) -0.0111(18)
C11 0.025(2) 0.034(2) 0.0296(19) 0.0014(16) -0.0013(15) -0.0044(17)
C20 0.031(2) 0.043(2) 0.032(2) -0.0125(18) 0.0097(17) -0.0149(18)
C12 0.024(2) 0.040(2) 0.035(2) -0.0030(18) 0.0036(16) -0.0095(18)
C28 0.027(2) 0.054(3) 0.029(2) -0.0002(19) 0.0022(16) -0.018(2)
C18 0.035(2) 0.038(2) 0.044(2) -0.0116(19) 0.0111(19) -0.0072(19)
C15 0.033(2) 0.032(2) 0.040(2) -0.0008(18) 0.0071(18) -0.0113(18)
C27 0.037(2) 0.042(2) 0.035(2) -0.0033(18) 0.0087(18) -0.012(2)
C23 0.040(2) 0.046(3) 0.039(2) -0.016(2) 0.0014(19) -0.015(2)
C29 0.041(3) 0.066(3) 0.026(2) -0.010(2) 0.0040(18) -0.027(2)
C24 0.043(3) 0.037(2) 0.050(3) -0.018(2) 0.009(2) -0.014(2)
C30 0.042(3) 0.052(3) 0.035(2) -0.014(2) 0.0098(19) -0.023(2)
C32 0.039(3) 0.073(3) 0.036(2) 0.003(2) -0.005(2) -0.026(3)
C31 0.028(2) 0.071(3) 0.031(2) 0.007(2) 0.0031(18) -0.019(2)
C33 0.031(2) 0.067(3) 0.040(2) 0.010(2) -0.0018(19) -0.023(2)
C17 0.069(4) 0.070(4) 0.124(6) -0.052(4) 0.057(4) -0.054(3)
C16 0.064(4) 0.069(4) 0.105(5) -0.053(4) 0.035(3) -0.046(3)

loop_
_atom_type_symbol
_atom_type_description
_atom_type_scat_dispersion_real
_atom_type_scat_dispersion_imag
_atom_type_scat_source
C C 0.0137 0.0067 'International Tables Vol C Tables 4.2.6.8 and 6.1.1.4'
H H 0.0000 0.0000 'International Tables Vol C Tables 4.2.6.8 and 6.1.1.4'
Cd Cd 0.1145 3.7303 'International Tables Vol C Tables 4.2.6.8 and 6.1.1.4'
N N 0.0241 0.0134 'International Tables Vol C Tables 4.2.6.8 and 6.1.1.4'
O O 0.0389 0.0241 'International Tables Vol C Tables 4.2.6.8 and 6.1.1.4'

loop_
_geom_angle_atom_site_label_1
_geom_angle_atom_site_label_2
_geom_angle_atom_site_label_3
_geom_angle
_geom_angle_site_symmetry_1
_geom_angle_site_symmetry_3
_geom_angle_publ_flag
N6 Cd1 N3 173.94(14) 1_564 . ?
N6 Cd1 O2 101.05(15) 1_564 2_666 ?
N3 Cd1 O2 83.62(15) . 2_666 ?
N6 Cd1 O1 90.51(14) 1_564 . ?
N3 Cd1 O1 83.76(14) . . ?
O2 Cd1 O1 120.33(14) 2_666 . ?
N6 Cd1 O4 90.07(12) 1_564 2_766 ?
N3 Cd1 O4 93.82(13) . 2_766 ?
O2 Cd1 O4 89.97(13) 2_666 2_766 ?
O1 Cd1 O4 148.93(13) . 2_766 ?
N6 Cd1 O3 87.25(12) 1_564 2_766 ?
N3 Cd1 O3 91.21(13) . 2_766 ?
O2 Cd1 O3 143.93(11) 2_666 2_766 ?
O1 Cd1 O3 94.34(12) . 2_766 ?
O4 Cd1 O3 54.66(10) 2_766 2_766 ?
N6 Cd1 C2 87.54(12) 1_564 2_766 ?
N3 Cd1 C2 93.79(13) . 2_766 ?
O2 Cd1 C2 117.15(13) 2_666 2_766 ?
O1 Cd1 C2 121.72(14) . 2_766 ?
O4 Cd1 C2 27.31(12) 2_766 2_766 ?
O3 Cd1 C2 27.38(12) 2_766 2_766 ?
C2 O4 Cd1 92.7(2) . 2_766 ?
C2 O3 Cd1 89.4(3) . 2_766 ?
C9 N2 C10 125.9(3) . . ?
C9 N2 H2 117.1 . . ?
C10 N2 H2 117.1 . . ?
C1 O2 Cd1 115.5(3) . 2_666 ?
C15 N4 C16 107.0(4) . . ?
C15 N4 C18 125.8(4) . . ?
C16 N4 C18 127.1(4) . . ?
C9 N1 C7 127.1(3) . . ?
C9 N1 H1 116.5 . . ?
C7 N1 H1 116.5 . . ?
C34 N6 C33 105.6(4) . . ?
C34 N6 Cd1 123.2(3) . 1_546 ?
C33 N6 Cd1 130.8(3) . 1_546 ?
C1 O1 Cd1 144.1(4) . . ?
C34 N5 C32 107.1(4) . . ?
C34 N5 C31 126.1(4) . . ?
C32 N5 C31 126.7(4) . . ?
C4 C3 C8 119.8(3) . . ?
C4 C3 C1 120.5(3) . . ?
C8 C3 C1 119.6(3) . . ?
C15 N3 C17 105.2(4) . . ?
C15 N3 Cd1 128.0(3) . . ?
C17 N3 Cd1 126.8(3) . . ?
C13 C14 C14 119.1(4) . 2_685 ?
C13 C14 C10 122.3(3) . 2_685 ?
C14 C14 C10 118.6(4) 2_685 2_685 ?
C3 C4 C5 119.3(3) . . ?
C3 C4 H4 120.4 . . ?
C5 C4 H4 120.4 . . ?
C12 C13 C14 120.2(4) . . ?
C12 C13 H13 119.9 . . ?
C14 C13 H13 119.9 . . ?
C30 C25 C26 117.5(4) . . ?
C30 C25 C22 120.8(4) . . ?
C26 C25 C22 121.7(4) . . ?
C11 C10 N2 122.1(3) . . ?
C11 C10 C14 120.1(3) . 2_685 ?
N2 C10 C14 117.8(3) . 2_685 ?
O5 C9 N1 123.8(3) . . ?
O5 C9 N2 124.1(4) . . ?
N1 C9 N2 112.1(3) . . ?
C23 C22 C21 118.2(4) . . ?
C23 C22 C25 121.0(4) . . ?
C21 C22 C25 120.7(4) . . ?
O1 C1 O2 122.7(4) . . ?
O1 C1 C3 120.2(4) . . ?
O2 C1 C3 117.1(3) . . ?
C6 C5 C4 120.6(3) . . ?
C6 C5 C2 119.5(3) . . ?
C4 C5 C2 120.0(3) . . ?
C6 C7 C8 118.9(3) . . ?
C6 C7 N1 123.5(4) . . ?
C8 C7 N1 117.7(3) . . ?
O3 C2 O4 123.1(4) . . ?
O3 C2 C5 118.9(4) . . ?
O4 C2 C5 118.0(4) . . ?
O3 C2 Cd1 63.2(2) . 2_766 ?
O4 C2 Cd1 59.9(2) . 2_766 ?
C5 C2 Cd1 175.9(3) . 2_766 ?
C7 C6 C5 120.1(4) . . ?
C7 C6 H6 119.9 . . ?
C5 C6 H6 119.9 . . ?
C3 C8 C7 121.3(3) . . ?
C3 C8 H8 119.4 . . ?
C7 C8 H8 119.4 . . ?
C27 C26 C25 120.8(4) . . ?
C27 C26 H26 119.6 . . ?
C25 C26 H26 119.6 . . ?
N6 C34 N5 111.3(4) . . ?
N6 C34 H34 124.4 . . ?
N5 C34 H34 124.4 . . ?
C20 C21 C22 120.3(4) . . ?
C20 C21 H21 119.9 . . ?
C22 C21 H21 119.9 . . ?
C20 C19 C24 118.0(4) . . ?
C20 C19 C18 122.0(4) . . ?
C24 C19 C18 120.0(4) . . ?
C10 C11 C12 120.2(4) . . ?
C10 C11 H11 119.9 . . ?
C12 C11 H11 119.9 . . ?
C19 C20 C21 121.6(4) . . ?
C19 C20 H20 119.2 . . ?
C21 C20 H20 119.2 . . ?
C13 C12 C11 121.8(4) . . ?
C13 C12 H12 119.1 . . ?
C11 C12 H12 119.1 . . ?
C29 C28 C27 118.5(4) . . ?
C29 C28 C31 121.1(4) . . ?
C27 C28 C31 120.3(5) . . ?
N4 C18 C19 112.0(3) . . ?
N4 C18 H18A 109.2 . . ?
C19 C18 H18A 109.2 . . ?
N4 C18 H18B 109.2 . . ?
C19 C18 H18B 109.2 . . ?
H18A C18 H18B 107.9 . . ?
N3 C15 N4 111.4(4) . . ?
N3 C15 H15 124.3 . . ?
N4 C15 H15 124.3 . . ?
C28 C27 C26 121.0(4) . . ?
C28 C27 H27 119.5 . . ?
C26 C27 H27 119.5 . . ?
C22 C23 C24 121.1(4) . . ?
C22 C23 H23 119.4 . . ?
C24 C23 H23 119.4 . . ?
C28 C29 C30 121.0(4) . . ?
C28 C29 H29 119.5 . . ?
C30 C29 H29 119.5 . . ?
C23 C24 C19 120.8(4) . . ?
C23 C24 H24 119.6 . . ?
C19 C24 H24 119.6 . . ?
C29 C30 C25 121.1(4) . . ?
C29 C30 H30 119.5 . . ?
C25 C30 H30 119.5 . . ?
C33 C32 N5 105.7(4) . . ?
C33 C32 H32 127.2 . . ?
N5 C32 H32 127.2 . . ?
N5 C31 C28 111.4(4) . . ?
N5 C31 H31A 109.3 . . ?
C28 C31 H31A 109.3 . . ?
N5 C31 H31B 109.3 . . ?
C28 C31 H31B 109.3 . . ?
H31A C31 H31B 108.0 . . ?
C32 C33 N6 110.3(4) . . ?
C32 C33 H33 124.8 . . ?
N6 C33 H33 124.8 . . ?
C16 C17 N3 109.7(5) . . ?
C16 C17 H17 125.1 . . ?
N3 C17 H17 125.1 . . ?
C17 C16 N4 106.7(5) . . ?
C17 C16 H16 126.6 . . ?
N4 C16 H16 126.6 . . ?

loop_
_geom_bond_atom_site_label_1
_geom_bond_atom_site_label_2
_geom_bond_distance
_geom_bond_site_symmetry_2
_geom_bond_publ_flag
Cd1 N6 2.263(4) 1_564 ?
Cd1 N3 2.276(4) . ?
Cd1 O2 2.284(4) 2_666 ?
Cd1 O1 2.319(3) . ?
Cd1 O4 2.370(3) 2_766 ?
Cd1 O3 2.442(3) 2_766 ?
Cd1 C2 2.735(4) 2_766 ?
O4 C2 1.257(5) . ?
O3 C2 1.258(5) . ?
O5 C9 1.223(5) . ?
N2 C9 1.381(5) . ?
N2 C10 1.408(5) . ?
N2 H2 0.8800 . ?
O2 C1 1.232(5) . ?
N4 C15 1.337(6) . ?
N4 C16 1.351(6) . ?
N4 C18 1.471(6) . ?
N1 C9 1.370(5) . ?
N1 C7 1.412(5) . ?
N1 H1 0.8800 . ?
N6 C34 1.327(6) . ?
N6 C33 1.361(7) . ?
O1 C1 1.230(5) . ?
N5 C34 1.342(6) . ?
N5 C32 1.378(6) . ?
N5 C31 1.474(5) . ?
C3 C4 1.387(5) . ?
C3 C8 1.389(5) . ?
C3 C1 1.511(5) . ?
N3 C15 1.321(5) . ?
N3 C17 1.361(8) . ?
C14 C13 1.412(5) . ?
C14 C14 1.432(7) 2_685 ?
C14 C10 1.440(5) 2_685 ?
C4 C5 1.395(5) . ?
C4 H4 0.9500 . ?
C13 C12 1.369(5) . ?
C13 H13 0.9500 . ?
C25 C30 1.396(6) . ?
C25 C26 1.399(6) . ?
C25 C22 1.482(6) . ?
C10 C11 1.372(6) . ?
C22 C23 1.389(6) . ?
C22 C21 1.396(6) . ?
C5 C6 1.392(5) . ?
C5 C2 1.499(5) . ?
C7 C6 1.391(5) . ?
C7 C8 1.389(5) . ?
C6 H6 0.9500 . ?
C8 H8 0.9500 . ?
C26 C27 1.387(6) . ?
C26 H26 0.9500 . ?
C34 H34 0.9500 . ?
C21 C20 1.388(6) . ?
C21 H21 0.9500 . ?
C19 C20 1.383(6) . ?
C19 C24 1.394(6) . ?
C19 C18 1.509(6) . ?
C11 C12 1.396(5) . ?
C11 H11 0.9500 . ?
C20 H20 0.9500 . ?
C12 H12 0.9500 . ?
C28 C29 1.378(7) . ?
C28 C27 1.384(6) . ?
C28 C31 1.510(6) . ?
C18 H18A 0.9900 . ?
C18 H18B 0.9900 . ?
C15 H15 0.9500 . ?
C27 H27 0.9500 . ?
C23 C24 1.386(6) . ?
C23 H23 0.9500 . ?
C29 C30 1.386(6) . ?
C29 H29 0.9500 . ?
C24 H24 0.9500 . ?
C30 H30 0.9500 . ?
C32 C33 1.358(7) . ?
C32 H32 0.9500 . ?
C31 H31A 0.9900 . ?
C31 H31B 0.9900 . ?
C33 H33 0.9500 . ?
C17 C16 1.348(9) . ?
C17 H17 0.9500 . ?
C16 H16 0.9500 . ?

loop_
_geom_torsion_atom_site_label_1
_geom_torsion_atom_site_label_2
_geom_torsion_atom_site_label_3
_geom_torsion_atom_site_label_4
_geom_torsion
_geom_torsion_site_symmetry_1
_geom_torsion_site_symmetry_2
_geom_torsion_site_symmetry_3
_geom_torsion_site_symmetry_4
_geom_torsion_publ_flag
C8 C3 C4 C5 2.6(6) . . . . ?
C1 C3 C4 C5 179.2(4) . . . . ?
C14 C14 C13 C12 0.2(7) 2_685 . . . ?
C10 C14 C13 C12 -178.9(4) 2_685 . . . ?
C9 N2 C10 C11 -25.7(6) . . . . ?
C9 N2 C10 C14 153.5(4) . . . 2_685 ?
C7 N1 C9 O5 0.0(7) . . . . ?
C7 N1 C9 N2 179.2(4) . . . . ?
C10 N2 C9 O5 4.5(7) . . . . ?
C10 N2 C9 N1 -174.7(4) . . . . ?
C30 C25 C22 C23 34.5(6) . . . . ?
C26 C25 C22 C23 -148.0(4) . . . . ?
C30 C25 C22 C21 -142.1(4) . . . . ?
C26 C25 C22 C21 35.3(6) . . . . ?
Cd1 O1 C1 O2 100.8(6) . . . . ?
Cd1 O1 C1 C3 -80.0(7) . . . . ?
Cd1 O2 C1 O1 -26.1(6) 2_666 . . . ?
Cd1 O2 C1 C3 154.7(3) 2_666 . . . ?
C4 C3 C1 O1 10.0(6) . . . . ?
C8 C3 C1 O1 -173.3(4) . . . . ?
C4 C3 C1 O2 -170.7(4) . . . . ?
C8 C3 C1 O2 5.9(6) . . . . ?
C3 C4 C5 C6 -0.2(6) . . . . ?
C3 C4 C5 C2 -179.5(4) . . . . ?
C9 N1 C7 C6 18.8(7) . . . . ?
C9 N1 C7 C8 -162.5(4) . . . . ?
Cd1 O3 C2 O4 3.9(4) 2_766 . . . ?
Cd1 O3 C2 C5 -176.0(3) 2_766 . . . ?
Cd1 O4 C2 O3 -4.0(4) 2_766 . . . ?
Cd1 O4 C2 C5 175.9(3) 2_766 . . . ?
C6 C5 C2 O3 -147.2(4) . . . . ?
C4 C5 C2 O3 32.1(6) . . . . ?
C6 C5 C2 O4 33.0(6) . . . . ?
C4 C5 C2 O4 -147.8(4) . . . . ?
C8 C7 C6 C5 2.6(6) . . . . ?
N1 C7 C6 C5 -178.6(4) . . . . ?
C4 C5 C6 C7 -2.4(7) . . . . ?
C2 C5 C6 C7 176.8(4) . . . . ?
C4 C3 C8 C7 -2.3(6) . . . . ?
C1 C3 C8 C7 -179.0(4) . . . . ?
C6 C7 C8 C3 -0.3(6) . . . . ?
N1 C7 C8 C3 -179.1(4) . . . . ?
C30 C25 C26 C27 1.7(7) . . . . ?
C22 C25 C26 C27 -175.8(4) . . . . ?
C33 N6 C34 N5 -0.8(5) . . . . ?
Cd1 N6 C34 N5 171.9(3) 1_546 . . . ?
C32 N5 C34 N6 0.8(5) . . . . ?
C31 N5 C34 N6 178.1(4) . . . . ?
C23 C22 C21 C20 -1.6(6) . . . . ?
C25 C22 C21 C20 175.1(4) . . . . ?
N2 C10 C11 C12 178.7(4) . . . . ?
C14 C10 C11 C12 -0.5(6) 2_685 . . . ?
C24 C19 C20 C21 1.1(6) . . . . ?
C18 C19 C20 C21 -178.3(4) . . . . ?
C22 C21 C20 C19 0.3(6) . . . . ?
C14 C13 C12 C11 -1.5(7) . . . . ?
C10 C11 C12 C13 1.6(7) . . . . ?
C15 N4 C18 C19 93.8(5) . . . . ?
C16 N4 C18 C19 -83.6(6) . . . . ?
C20 C19 C18 N4 -92.3(5) . . . . ?
C24 C19 C18 N4 88.4(5) . . . . ?
C17 N3 C15 N4 0.0(5) . . . . ?
Cd1 N3 C15 N4 -179.0(3) . . . . ?
C16 N4 C15 N3 0.2(5) . . . . ?
C18 N4 C15 N3 -177.7(4) . . . . ?
C29 C28 C27 C26 -2.8(7) . . . . ?
C31 C28 C27 C26 175.7(4) . . . . ?
C25 C26 C27 C28 0.9(7) . . . . ?
C21 C22 C23 C24 1.5(6) . . . . ?
C25 C22 C23 C24 -175.2(4) . . . . ?
C27 C28 C29 C30 2.0(7) . . . . ?
C31 C28 C29 C30 -176.5(4) . . . . ?
C22 C23 C24 C19 -0.2(7) . . . . ?
C20 C19 C24 C23 -1.1(7) . . . . ?
C18 C19 C24 C23 178.2(4) . . . . ?
C28 C29 C30 C25 0.7(7) . . . . ?
C26 C25 C30 C29 -2.5(6) . . . . ?
C22 C25 C30 C29 175.0(4) . . . . ?
C34 N5 C32 C33 -0.4(6) . . . . ?
C31 N5 C32 C33 -177.7(5) . . . . ?
C34 N5 C31 C28 -105.2(5) . . . . ?
C32 N5 C31 C28 71.6(7) . . . . ?
C29 C28 C31 N5 59.4(6) . . . . ?
C27 C28 C31 N5 -119.0(5) . . . . ?
N5 C32 C33 N6 -0.1(6) . . . . ?
C34 N6 C33 C32 0.5(6) . . . . ?
Cd1 N6 C33 C32 -171.4(3) 1_546 . . . ?
C15 N3 C17 C16 -0.2(7) . . . . ?
Cd1 N3 C17 C16 178.8(4) . . . . ?
N3 C17 C16 N4 0.3(8) . . . . ?
C15 N4 C16 C17 -0.3(7) . . . . ?
C18 N4 C16 C17 177.5(5) . . . . ?
